data_4333687
loop_
_publ_author_name
'Barbora Mairychov\'a'
'Tom\'a\<s Svoboda'
'Petr \<St\<epni\<cka'
'Ale\<s R\%u\<zi\<cka'
'Remco W. A. Havenith'
'Mercedes Alonso'
'Frank De Proft'
'Roman Jambor'
'Libor Dost\'al'

_publ_section_title
;
 Synthesis and Structural Characterization of Heteroboroxines with MB2O3
 Core (M = Sb, Bi, Sn)
;
_journal_name_full 'Inorganic Chemistry'
_journal_page_first 1424
_journal_page_last 1431
_journal_paper_doi 10.1021/ic302153s
_journal_volume 52
_journal_year 2013
_chemical_formula_moiety 'C38 H42 B2 Fe2 N2 O3 Sn'
_chemical_formula_sum 'C38 H42 B2 Fe2 N2 O3 Sn'
_chemical_formula_weight 826.75
_chemical_name_systematic
; 
 ? 
;
_space_group_IT_number 19
_symmetry_cell_setting orthorhombic
_symmetry_space_group_name_Hall 'P 2ac 2ab'
_symmetry_space_group_name_H-M 'P 21 21 21'
_atom_sites_solution_hydrogens geom
_atom_sites_solution_primary direct
_atom_sites_solution_secondary difmap
_audit_creation_method SHELXL-97
_cell_angle_alpha 90
_cell_angle_beta 90
_cell_angle_gamma 90
_cell_formula_units_Z 4
_cell_length_a 11.5029(13)
_cell_length_b 16.3892(14)
_cell_length_c 18.9900(13)
_cell_measurement_reflns_used 25375
_cell_measurement_temperature 150(1)
_cell_measurement_theta_max 27.5
_cell_measurement_theta_min 1
_cell_volume 3580.1(6)
_computing_cell_refinement 'COLLECT and DENZO'
_computing_data_collection 'COLLECT (Hooft, 1998) and DENZO (Otwinowski & Minor, 1997)'
_computing_data_reduction 'COLLECT and DENZO'
_computing_molecular_graphics 'PLATON (Spek, 2003)'
_computing_publication_material 'SHELXL-97 (Sheldrick, 2008)'
_computing_structure_refinement 'SHELXL-97 (Sheldrick, 1997)'
_computing_structure_solution 'SIR92 (Altomare et al., 1994)'
_diffrn_ambient_temperature 150(1)
_diffrn_detector_area_resol_mean 9.091
_diffrn_measured_fraction_theta_full 0.999
_diffrn_measured_fraction_theta_max 0.999
_diffrn_measurement_device_type 'Bruker Nonius KappaCCD area detector'
_diffrn_measurement_method '\f and \w scans to fill the Ewald sphere'
_diffrn_radiation_monochromator graphite
_diffrn_radiation_source 'fine-focus sealed tube'
_diffrn_radiation_type MoK\a
_diffrn_radiation_wavelength 0.71073
_diffrn_reflns_av_R_equivalents 0.0464
_diffrn_reflns_av_sigmaI/netI 0.0408
_diffrn_reflns_limit_h_max 13
_diffrn_reflns_limit_h_min -14
_diffrn_reflns_limit_k_max 17
_diffrn_reflns_limit_k_min -21
_diffrn_reflns_limit_l_max 24
_diffrn_reflns_limit_l_min -24
_diffrn_reflns_number 25341
_diffrn_reflns_theta_full 27.50
_diffrn_reflns_theta_max 27.50
_diffrn_reflns_theta_min 2.07
_diffrn_standards_number 0
_exptl_absorpt_coefficient_mu 1.531
_exptl_absorpt_correction_T_max 0.791
_exptl_absorpt_correction_T_min 0.636
_exptl_absorpt_correction_type integration
_exptl_absorpt_process_details
;
gaussian integration (Coppens, 1970)
;
_exptl_crystal_colour orange
_exptl_crystal_density_diffrn 1.534
_exptl_crystal_description plate
_exptl_crystal_F_000 1680
_exptl_crystal_size_max 0.47
_exptl_crystal_size_mid 0.29
_exptl_crystal_size_min 0.20
_refine_diff_density_max 0.573
_refine_diff_density_min -0.547
_refine_diff_density_rms 0.086
_refine_ls_abs_structure_details 'Flack H D (1983), Acta Cryst. A39, 876-881'
_refine_ls_abs_structure_Flack -0.009(16)
_refine_ls_extinction_method none
_refine_ls_goodness_of_fit_ref 1.130
_refine_ls_hydrogen_treatment constr
_refine_ls_matrix_type full
_refine_ls_number_parameters 433
_refine_ls_number_reflns 8054
_refine_ls_number_restraints 0
_refine_ls_restrained_S_all 1.130
_refine_ls_R_factor_all 0.0417
_refine_ls_R_factor_gt 0.0315
_refine_ls_shift/su_max 0.001
_refine_ls_shift/su_mean 0.000
_refine_ls_structure_factor_coef Fsqd
_refine_ls_weighting_details 'calc w=1/[\s^2^(Fo^2^)+(0.0065P)^2^+4.5928P] where P=(Fo^2^+2Fc^2^)/3'
_refine_ls_weighting_scheme calc
_refine_ls_wR_factor_gt 0.0583
_refine_ls_wR_factor_ref 0.0639
_reflns_number_gt 7293
_reflns_number_total 8054
_reflns_threshold_expression >2sigma(I)
_cod_data_source_file ic302153s_si_002_5.cif
_cod_data_source_block 3c
_cod_database_code 4333687

loop_
_symmetry_equiv_pos_as_xyz
'x, y, z'
'-x+1/2, -y, z+1/2'
'x+1/2, -y+1/2, -z'
'-x, y+1/2, -z+1/2'

loop_
_atom_site_label
_atom_site_type_symbol
_atom_site_fract_x
_atom_site_fract_y
_atom_site_fract_z
_atom_site_U_iso_or_equiv
_atom_site_adp_type
_atom_site_occupancy
_atom_site_symmetry_multiplicity
_atom_site_calc_flag
_atom_site_refinement_flags
Sn1 Sn 0.715307(19) 0.211380(14) 0.855775(12) 0.01789(5) Uani 1 1 d .
Fe2 Fe 0.72850(5) 0.31531(3) 0.58163(3) 0.02529(12) Uani 1 1 d .
Fe1 Fe 0.91475(4) 0.53254(3) 0.82576(3) 0.01841(11) Uani 1 1 d .
O1 O 0.83660(19) 0.30061(15) 0.86689(12) 0.0217(5) Uani 1 1 d .
O2 O 0.7695(2) 0.19578(13) 0.75466(12) 0.0207(5) Uani 1 1 d .
O3 O 0.9001(2) 0.31064(14) 0.74609(12) 0.0211(5) Uani 1 1 d .
N1 N 0.6653(2) 0.2881(2) 0.97955(15) 0.0226(6) Uani 1 1 d .
N2 N 0.5631(3) 0.11389(19) 0.80300(17) 0.0255(7) Uani 1 1 d .
C23 C 0.9810(3) 0.4546(2) 0.89935(19) 0.0200(7) Uani 1 1 d .
H23 H 0.9444 0.4384 0.9407 0.024 Uiso 1 1 d R
C29 C 0.8390(3) 0.2398(2) 0.63493(19) 0.0196(7) Uani 1 1 d .
C21 C 1.0919(3) 0.5278(2) 0.8220(2) 0.0241(8) Uani 1 1 d .
H21 H 1.1409 0.5672 0.8030 0.029 Uiso 1 1 d R
C31 C 0.8626(4) 0.2791(3) 0.51829(19) 0.0322(9) Uani 1 1 d .
H31 H 0.8889 0.3063 0.4783 0.039 Uiso 1 1 d R
C19 C 0.9736(3) 0.4132(2) 0.83320(18) 0.0176(7) Uani 1 1 d .
C7 C 0.6206(3) 0.3638(2) 0.9465(2) 0.0263(8) Uani 1 1 d .
H7A H 0.6847 0.3948 0.9268 0.032 Uiso 1 1 d R
H7B H 0.5830 0.3973 0.9820 0.032 Uiso 1 1 d R
C24 C 0.7500(3) 0.5654(2) 0.8560(2) 0.0318(9) Uani 1 1 d .
H24 H 0.7093 0.5459 0.8948 0.038 Uiso 1 1 d R
C13 C 0.7916(3) 0.1089(2) 0.90618(17) 0.0200(7) Uani 1 1 d .
C32 C 0.7758(4) 0.2186(2) 0.51996(18) 0.0307(8) Uani 1 1 d .
H32 H 0.7354 0.1982 0.4813 0.037 Uiso 1 1 d R
C18 C 0.7416(3) 0.0667(2) 0.9617(2) 0.0283(9) Uani 1 1 d .
H18 H 0.6732 0.0861 0.9817 0.034 Uiso 1 1 d R
C33 C 0.7609(3) 0.1943(2) 0.59111(18) 0.0251(8) Uani 1 1 d .
H33 H 0.7090 0.1547 0.6067 0.030 Uiso 1 1 d R
C27 C 0.8221(3) 0.5807(2) 0.7441(2) 0.0288(9) Uani 1 1 d .
H27 H 0.8372 0.5724 0.6965 0.035 Uiso 1 1 d R
C1 C 0.5571(3) 0.2761(2) 0.84573(18) 0.0217(7) Uani 1 1 d .
C20 C 1.0436(3) 0.4597(2) 0.78526(19) 0.0207(7) Uani 1 1 d .
H20 H 1.0555 0.4477 0.7380 0.025 Uiso 1 1 d R
C28 C 0.7496(3) 0.5317(3) 0.7870(2) 0.0293(9) Uani 1 1 d .
H28 H 0.7089 0.4856 0.7728 0.035 Uiso 1 1 d R
C3 C 0.4308(4) 0.3858(3) 0.8797(2) 0.0347(10) Uani 1 1 d .
H3 H 0.4154 0.4316 0.9072 0.042 Uiso 1 1 d R
B1 B 0.8976(3) 0.3366(2) 0.8160(2) 0.0155(7) Uani 1 1 d .
C25 C 0.8234(3) 0.6341(2) 0.8548(2) 0.0359(9) Uani 1 1 d .
H25 H 0.8400 0.6674 0.8931 0.043 Uiso 1 1 d R
C30 C 0.9019(3) 0.2921(3) 0.58816(19) 0.0280(8) Uani 1 1 d .
H30 H 0.9600 0.3285 0.6013 0.034 Uiso 1 1 d R
B2 B 0.8352(3) 0.2474(2) 0.7172(2) 0.0190(8) Uani 1 1 d .
C2 C 0.5347(3) 0.3429(2) 0.8890(2) 0.0251(8) Uani 1 1 d .
C11 C 0.4852(3) 0.0835(2) 0.8592(2) 0.0328(9) Uani 1 1 d .
H11A H 0.4155 0.0624 0.8381 0.039 Uiso 1 1 d R
H11B H 0.4657 0.1276 0.8903 0.039 Uiso 1 1 d R
H11C H 0.5233 0.0411 0.8852 0.039 Uiso 1 1 d R
C38 C 0.6332(3) 0.3720(2) 0.6573(2) 0.0300(9) Uani 1 1 d .
H38 H 0.6366 0.3609 0.7053 0.036 Uiso 1 1 d R
C8 C 0.5737(3) 0.2502(3) 1.0221(2) 0.0326(9) Uani 1 1 d .
H8A H 0.5450 0.2889 1.0558 0.039 Uiso 1 1 d R
H8B H 0.6042 0.2034 1.0463 0.039 Uiso 1 1 d R
H8C H 0.5113 0.2334 0.9918 0.039 Uiso 1 1 d R
C6 C 0.4754(3) 0.2487(2) 0.7971(2) 0.0263(8) Uani 1 1 d .
C15 C 0.9467(3) 0.0095(2) 0.9046(2) 0.0294(9) Uani 1 1 d .
H15 H 1.0150 -0.0102 0.8847 0.035 Uiso 1 1 d R
C14 C 0.8948(3) 0.0792(2) 0.8776(2) 0.0251(8) Uani 1 1 d .
H14 H 0.9296 0.1071 0.8405 0.030 Uiso 1 1 d R
C12 C 0.6061(4) 0.0446(3) 0.7620(2) 0.0385(10) Uani 1 1 d .
H12A H 0.6472 0.0080 0.7927 0.046 Uiso 1 1 d R
H12B H 0.6577 0.0636 0.7258 0.046 Uiso 1 1 d R
H12C H 0.5418 0.0164 0.7409 0.046 Uiso 1 1 d R
C26 C 0.8678(4) 0.6441(2) 0.7861(2) 0.0325(9) Uani 1 1 d .
H26 H 0.9179 0.6853 0.7714 0.039 Uiso 1 1 d R
C5 C 0.3719(3) 0.2924(3) 0.7896(2) 0.0362(9) Uani 1 1 d .
H5 H 0.3167 0.2751 0.7570 0.043 Uiso 1 1 d R
C35 C 0.6646(6) 0.4232(3) 0.5474(3) 0.067(2) Uani 1 1 d .
H35 H 0.6923 0.4545 0.5102 0.080 Uiso 1 1 d R
C16 C 0.8956(4) -0.0318(2) 0.9600(2) 0.0296(9) Uani 1 1 d .
H16 H 0.9312 -0.0779 0.9788 0.035 Uiso 1 1 d R
C10 C 0.5003(3) 0.1721(3) 0.7573(2) 0.0300(9) Uani 1 1 d .
H10A H 0.4279 0.1478 0.7417 0.036 Uiso 1 1 d R
H10B H 0.5468 0.1845 0.7161 0.036 Uiso 1 1 d R
C34 C 0.7039(5) 0.4275(3) 0.6213(3) 0.0530(14) Uani 1 1 d .
H34 H 0.7630 0.4599 0.6396 0.064 Uiso 1 1 d R
C4 C 0.3513(4) 0.3605(3) 0.8298(3) 0.0407(11) Uani 1 1 d .
H4 H 0.2831 0.3900 0.8233 0.049 Uiso 1 1 d R
C9 C 0.7645(3) 0.3073(2) 1.0249(2) 0.0303(9) Uani 1 1 d .
H9A H 0.8243 0.3330 0.9975 0.036 Uiso 1 1 d R
H9B H 0.7943 0.2579 1.0452 0.036 Uiso 1 1 d R
H9C H 0.7401 0.3435 1.0617 0.036 Uiso 1 1 d R
C22 C 1.0529(3) 0.5245(2) 0.8923(2) 0.0228(8) Uani 1 1 d .
H22 H 1.0709 0.5615 0.9278 0.027 Uiso 1 1 d R
C17 C 0.7928(4) -0.0037(2) 0.9882(2) 0.0315(9) Uani 1 1 d .
H17 H 0.7573 -0.0321 1.0247 0.038 Uiso 1 1 d R
C37 C 0.5566(4) 0.3356(3) 0.6091(3) 0.0496(13) Uani 1 1 d .
H37 H 0.4999 0.2973 0.6206 0.060 Uiso 1 1 d R
C36 C 0.5775(5) 0.3654(4) 0.5429(3) 0.0611(16) Uani 1 1 d .
H36 H 0.5398 0.3487 0.5021 0.073 Uiso 1 1 d R

loop_
_atom_site_aniso_label
_atom_site_aniso_U_11
_atom_site_aniso_U_22
_atom_site_aniso_U_33
_atom_site_aniso_U_23
_atom_site_aniso_U_13
_atom_site_aniso_U_12
Sn1 0.01663(10) 0.01604(10) 0.02100(10) 0.00141(10) 0.00192(10) -0.00173(10)
Fe2 0.0372(3) 0.0200(3) 0.0186(2) -0.00157(19) -0.0006(2) 0.0084(2)
Fe1 0.0172(2) 0.0172(2) 0.0208(2) -0.0011(2) -0.0034(2) 0.0016(2)
O1 0.0225(11) 0.0247(14) 0.0180(12) -0.0012(10) 0.0023(10) -0.0079(10)
O2 0.0231(12) 0.0180(13) 0.0211(11) -0.0010(9) 0.0012(10) -0.0040(10)
O3 0.0250(13) 0.0194(13) 0.0188(12) -0.0017(10) 0.0022(10) -0.0058(10)
N1 0.0198(13) 0.0229(15) 0.0250(15) -0.0003(15) 0.0038(12) -0.0015(14)
N2 0.0242(16) 0.0212(16) 0.0311(17) -0.0037(14) 0.0045(14) -0.0089(13)
C23 0.0168(17) 0.0228(19) 0.0204(17) 0.0030(14) -0.0019(14) 0.0011(14)
C29 0.0250(17) 0.0130(16) 0.0209(18) -0.0021(14) 0.0017(15) 0.0011(13)
C21 0.0142(16) 0.0179(17) 0.040(2) 0.0020(17) -0.0011(16) -0.0003(14)
C31 0.047(2) 0.028(2) 0.0212(18) -0.0045(17) 0.0084(17) 0.004(2)
C19 0.0159(16) 0.0184(17) 0.0185(16) 0.0017(14) -0.0009(13) 0.0013(13)
C7 0.029(2) 0.023(2) 0.027(2) -0.0037(16) 0.0061(16) 0.0016(15)
C24 0.0208(17) 0.039(2) 0.036(2) 0.005(2) 0.0003(17) 0.0117(14)
C13 0.0210(16) 0.0175(16) 0.0214(16) -0.0022(13) -0.0018(16) 0.0002(15)
C32 0.046(2) 0.0258(19) 0.0201(16) -0.0064(15) -0.0056(18) 0.004(2)
C18 0.024(2) 0.027(2) 0.034(2) 0.0028(16) 0.0115(16) 0.0019(15)
C33 0.032(2) 0.0205(19) 0.0231(17) -0.0032(14) -0.0026(15) 0.0023(14)
C27 0.030(2) 0.029(2) 0.027(2) 0.0027(17) -0.0081(16) 0.0058(16)
C1 0.0204(15) 0.0202(19) 0.0244(19) 0.0057(15) 0.0022(14) -0.0009(13)
C20 0.0207(17) 0.0181(18) 0.0233(18) 0.0005(15) 0.0046(14) 0.0026(14)
C28 0.0211(19) 0.029(2) 0.038(2) 0.0004(18) -0.0109(15) 0.0039(14)
C3 0.034(2) 0.024(2) 0.046(2) 0.0036(19) 0.005(2) 0.0096(17)
B1 0.0135(17) 0.0145(18) 0.0185(19) 0.0008(14) 0.0006(15) 0.0033(14)
C25 0.041(2) 0.031(2) 0.035(2) -0.009(2) -0.012(2) 0.0170(17)
C30 0.0299(18) 0.027(2) 0.0267(18) -0.0041(18) 0.0039(16) -0.0016(18)
B2 0.0166(18) 0.0162(19) 0.024(2) 0.0018(16) -0.0008(16) 0.0040(15)
C2 0.0210(18) 0.0223(19) 0.032(2) 0.0092(16) 0.0017(16) 0.0010(14)
C11 0.0278(19) 0.030(2) 0.040(2) 0.000(2) 0.000(2) -0.0136(16)
C38 0.035(2) 0.025(2) 0.030(2) -0.0039(16) 0.0031(17) 0.0111(16)
C8 0.028(2) 0.037(2) 0.033(2) 0.0028(18) 0.0102(17) -0.0036(18)
C6 0.0240(19) 0.027(2) 0.028(2) 0.0096(16) 0.0001(16) -0.0056(15)
C15 0.029(2) 0.030(2) 0.030(2) -0.0009(17) 0.0023(17) 0.0074(16)
C14 0.0211(18) 0.029(2) 0.0250(19) 0.0025(16) 0.0068(15) -0.0046(15)
C12 0.036(2) 0.032(2) 0.048(3) -0.013(2) 0.003(2) -0.0096(19)
C26 0.030(2) 0.024(2) 0.043(2) 0.0083(18) -0.0088(18) 0.0052(16)
C5 0.0253(19) 0.040(2) 0.043(2) 0.012(2) -0.0074(17) -0.001(2)
C35 0.104(5) 0.046(3) 0.050(3) 0.032(3) 0.048(3) 0.052(3)
C16 0.036(2) 0.0208(19) 0.032(2) 0.0050(17) -0.0016(18) 0.0063(17)
C10 0.0244(19) 0.036(2) 0.029(2) -0.0034(18) -0.0067(17) -0.0090(17)
C34 0.070(3) 0.020(2) 0.069(3) -0.015(2) 0.026(3) 0.011(2)
C4 0.025(2) 0.037(2) 0.060(3) 0.019(2) -0.003(2) 0.0079(18)
C9 0.028(2) 0.037(2) 0.0264(18) -0.0019(16) 0.0020(16) -0.0004(17)
C22 0.0189(17) 0.0222(19) 0.0273(19) -0.0044(16) -0.0051(15) 0.0014(14)
C17 0.035(2) 0.0230(19) 0.036(2) 0.0106(16) 0.009(2) 0.0028(18)
C37 0.041(3) 0.063(4) 0.044(3) -0.012(3) -0.002(2) 0.021(2)
C36 0.064(4) 0.074(4) 0.045(3) 0.005(3) -0.005(3) 0.034(3)

loop_
_atom_type_symbol
_atom_type_description
_atom_type_scat_dispersion_real
_atom_type_scat_dispersion_imag
_atom_type_scat_source
C C 0.0033 0.0016 'International Tables Vol C Tables 4.2.6.8 and 6.1.1.4'
H H 0.0000 0.0000 'International Tables Vol C Tables 4.2.6.8 and 6.1.1.4'
O O 0.0106 0.0060 'International Tables Vol C Tables 4.2.6.8 and 6.1.1.4'
B B 0.0013 0.0007 'International Tables Vol C Tables 4.2.6.8 and 6.1.1.4'
N N 0.0061 0.0033 'International Tables Vol C Tables 4.2.6.8 and 6.1.1.4'
Fe Fe 0.3463 0.8444 'International Tables Vol C Tables 4.2.6.8 and 6.1.1.4'
Sn Sn -0.6537 1.4246 'International Tables Vol C Tables 4.2.6.8 and 6.1.1.4'

loop_
_exptl_crystal_face_index_h
_exptl_crystal_face_index_k
_exptl_crystal_face_index_l
_exptl_crystal_face_perp_dist
1 1 0 0.099
-1 -1 0 0.064
1 -1 0 0.200
-1 1 0 0.084
0 0 -1 0.119
0 0 1 0.145
1 0 -1 0.152
1 0 1 0.143
-1 0 1 0.124
-1 0 -1 0.125

loop_
_geom_angle_atom_site_label_1
_geom_angle_atom_site_label_2
_geom_angle_atom_site_label_3
_geom_angle
O1 Sn1 O2 88.74(9)
O1 Sn1 C1 103.84(12)
O2 Sn1 C1 103.99(12)
O1 Sn1 C13 103.81(12)
O2 Sn1 C13 101.50(11)
C1 Sn1 C13 142.46(14)
O1 Sn1 N2 162.62(10)
O2 Sn1 N2 76.29(10)
C1 Sn1 N2 72.00(12)
C13 Sn1 N2 88.02(12)
C34 Fe2 C35 43.0(2)
C34 Fe2 C33 152.78(18)
C35 Fe2 C33 162.1(2)
C34 Fe2 C38 40.51(18)
C35 Fe2 C38 68.38(17)
C33 Fe2 C38 118.95(15)
C34 Fe2 C30 106.6(2)
C35 Fe2 C30 122.6(2)
C33 Fe2 C30 68.36(16)
C38 Fe2 C30 124.83(15)
C34 Fe2 C29 117.2(2)
C35 Fe2 C29 156.2(2)
C33 Fe2 C29 41.26(13)
C38 Fe2 C29 105.20(15)
C30 Fe2 C29 41.10(14)
C34 Fe2 C31 126.4(2)
C35 Fe2 C31 109.80(19)
C33 Fe2 C31 68.25(16)
C38 Fe2 C31 162.90(17)
C30 Fe2 C31 40.68(15)
C29 Fe2 C31 69.28(15)
C34 Fe2 C32 164.33(18)
C35 Fe2 C32 126.20(19)
C33 Fe2 C32 40.80(14)
C38 Fe2 C32 154.55(17)
C30 Fe2 C32 68.24(16)
C29 Fe2 C32 69.42(14)
C31 Fe2 C32 40.30(16)
C34 Fe2 C36 69.5(3)
C35 Fe2 C36 39.6(3)
C33 Fe2 C36 125.3(2)
C38 Fe2 C36 67.33(19)
C30 Fe2 C36 157.6(2)
C29 Fe2 C36 160.8(2)
C31 Fe2 C36 122.89(19)
C32 Fe2 C36 109.2(2)
C34 Fe2 C37 67.9(2)
C35 Fe2 C37 66.0(2)
C33 Fe2 C37 108.1(2)
C38 Fe2 C37 40.02(17)
C30 Fe2 C37 161.91(17)
C29 Fe2 C37 124.51(18)
C31 Fe2 C37 156.18(18)
C32 Fe2 C37 121.5(2)
C36 Fe2 C37 38.7(2)
C22 Fe1 C28 162.19(16)
C22 Fe1 C23 40.75(14)
C28 Fe1 C23 126.25(15)
C22 Fe1 C27 154.82(16)
C28 Fe1 C27 40.65(16)
C23 Fe1 C27 163.26(15)
C22 Fe1 C21 40.48(15)
C28 Fe1 C21 156.70(16)
C23 Fe1 C21 68.11(15)
C27 Fe1 C21 120.64(16)
C22 Fe1 C25 106.65(16)
C28 Fe1 C25 67.87(16)
C23 Fe1 C25 121.10(17)
C27 Fe1 C25 67.78(17)
C21 Fe1 C25 123.64(16)
C22 Fe1 C26 119.44(16)
C28 Fe1 C26 68.15(16)
C23 Fe1 C26 155.23(16)
C27 Fe1 C26 40.38(16)
C21 Fe1 C26 106.51(16)
C25 Fe1 C26 40.32(17)
C22 Fe1 C24 124.38(16)
C28 Fe1 C24 40.65(16)
C23 Fe1 C24 108.52(16)
C27 Fe1 C24 68.20(17)
C21 Fe1 C24 160.41(16)
C25 Fe1 C24 40.18(16)
C26 Fe1 C24 68.00(17)
C22 Fe1 C20 68.35(15)
C28 Fe1 C20 122.31(15)
C23 Fe1 C20 67.87(14)
C27 Fe1 C20 108.49(15)
C21 Fe1 C20 40.83(14)
C25 Fe1 C20 161.04(17)
C26 Fe1 C20 124.82(16)
C24 Fe1 C20 157.58(16)
C22 Fe1 C19 69.01(14)
C28 Fe1 C19 108.82(15)
C23 Fe1 C19 40.68(14)
C27 Fe1 C19 125.93(15)
C21 Fe1 C19 68.93(14)
C25 Fe1 C19 156.48(16)
C26 Fe1 C19 162.17(16)
C24 Fe1 C19 121.99(15)
C20 Fe1 C19 40.70(13)
B1 O1 Sn1 127.2(2)
B2 O2 Sn1 126.5(2)
B2 O3 B1 126.3(3)
C9 N1 C8 109.1(3)
C9 N1 C7 109.9(3)
C8 N1 C7 109.8(3)
C12 N2 C10 110.8(3)
C12 N2 C11 109.1(3)
C10 N2 C11 110.1(3)
C12 N2 Sn1 117.3(2)
C10 N2 Sn1 99.2(2)
C11 N2 Sn1 109.9(2)
C22 C23 C19 109.6(3)
C22 C23 Fe1 69.4(2)
C19 C23 Fe1 70.91(19)
C22 C23 H23 125.1
C19 C23 H23 125.3
Fe1 C23 H23 126.1
C30 C29 C33 105.6(3)
C30 C29 B2 125.8(3)
C33 C29 B2 127.0(3)
C30 C29 Fe2 69.1(2)
C33 C29 Fe2 68.76(19)
B2 C29 Fe2 115.4(2)
C22 C21 C20 108.0(3)
C22 C21 Fe1 69.5(2)
C20 C21 Fe1 69.99(19)
C22 C21 H21 125.9
C20 C21 H21 126.1
Fe1 C21 H21 126.3
C32 C31 C30 108.1(3)
C32 C31 Fe2 69.9(2)
C30 C31 Fe2 69.3(2)
C32 C31 H31 125.9
C30 C31 H31 126.0
Fe2 C31 H31 125.9
C23 C19 C20 105.8(3)
C23 C19 B1 126.7(3)
C20 C19 B1 127.4(3)
C23 C19 Fe1 68.41(19)
C20 C19 Fe1 68.8(2)
B1 C19 Fe1 124.1(2)
N1 C7 C2 110.1(3)
N1 C7 H7A 109.7
C2 C7 H7A 109.7
N1 C7 H7B 109.5
C2 C7 H7B 109.7
H7A C7 H7B 108.1
C25 C24 C28 107.4(4)
C25 C24 Fe1 69.6(2)
C28 C24 Fe1 69.1(2)
C25 C24 H24 126.1
C28 C24 H24 126.5
Fe1 C24 H24 126.6
C18 C13 C14 118.4(3)
C18 C13 Sn1 124.5(3)
C14 C13 Sn1 116.9(3)
C31 C32 C33 107.7(3)
C31 C32 Fe2 69.8(2)
C33 C32 Fe2 68.9(2)
C31 C32 H32 126.1
C33 C32 H32 126.2
Fe2 C32 H32 126.7
C13 C18 C17 120.9(3)
C13 C18 H18 119.5
C17 C18 H18 119.5
C32 C33 C29 109.4(3)
C32 C33 Fe2 70.3(2)
C29 C33 Fe2 69.98(19)
C32 C33 H33 125.1
C29 C33 H33 125.5
Fe2 C33 H33 126.4
C26 C27 C28 108.1(4)
C26 C27 Fe1 70.2(2)
C28 C27 Fe1 69.6(2)
C26 C27 H27 126.0
C28 C27 H27 125.9
Fe1 C27 H27 125.7
C6 C1 C2 121.3(3)
C6 C1 Sn1 118.6(3)
C2 C1 Sn1 120.0(3)
C21 C20 C19 108.9(3)
C21 C20 Fe1 69.2(2)
C19 C20 Fe1 70.47(19)
C21 C20 H20 125.5
C19 C20 H20 125.6
Fe1 C20 H20 126.3
C27 C28 C24 107.9(4)
C27 C28 Fe1 69.8(2)
C24 C28 Fe1 70.2(2)
C27 C28 H28 126.1
C24 C28 H28 125.9
Fe1 C28 H28 125.4
C4 C3 C2 120.1(4)
C4 C3 H3 120.1
C2 C3 H3 119.8
O1 B1 O3 124.5(3)
O1 B1 C19 119.9(3)
O3 B1 C19 115.7(3)
C24 C25 C26 109.0(4)
C24 C25 Fe1 70.2(2)
C26 C25 Fe1 70.1(2)
C24 C25 H25 125.5
C26 C25 H25 125.5
Fe1 C25 H25 125.8
C31 C30 C29 109.3(3)
C31 C30 Fe2 70.0(2)
C29 C30 Fe2 69.8(2)
C31 C30 H30 125.2
C29 C30 H30 125.5
Fe2 C30 H30 127.0
O2 B2 O3 124.4(3)
O2 B2 C29 119.6(3)
O3 B2 C29 115.9(3)
C1 C2 C3 118.6(4)
C1 C2 C7 118.9(3)
C3 C2 C7 122.4(4)
N2 C11 H11A 109.1
N2 C11 H11B 109.5
H11A C11 H11B 109.5
N2 C11 H11C 109.8
H11A C11 H11C 109.5
H11B C11 H11C 109.5
C34 C38 C37 108.8(4)
C34 C38 Fe2 68.8(2)
C37 C38 Fe2 71.5(2)
C34 C38 H38 125.6
C37 C38 H38 125.6
Fe2 C38 H38 125.4
N1 C8 H8A 109.5
N1 C8 H8B 109.8
H8A C8 H8B 109.5
N1 C8 H8C 109.1
H8A C8 H8C 109.5
H8B C8 H8C 109.5
C1 C6 C5 118.6(4)
C1 C6 C10 118.6(3)
C5 C6 C10 122.8(4)
C16 C15 C14 120.1(4)
C16 C15 H15 119.8
C14 C15 H15 120.0
C15 C14 C13 120.7(3)
C15 C14 H14 119.9
C13 C14 H14 119.4
N2 C12 H12A 109.1
N2 C12 H12B 109.7
H12A C12 H12B 109.5
N2 C12 H12C 109.5
H12A C12 H12C 109.5
H12B C12 H12C 109.5
C25 C26 C27 107.5(4)
C25 C26 Fe1 69.6(2)
C27 C26 Fe1 69.4(2)
C25 C26 H26 126.0
C27 C26 H26 126.5
Fe1 C26 H26 126.5
C4 C5 C6 120.4(4)
C4 C5 H5 120.0
C6 C5 H5 119.6
C36 C35 C34 108.3(5)
C36 C35 Fe2 71.6(3)
C34 C35 Fe2 68.0(2)
C36 C35 H35 125.4
C34 C35 H35 126.3
Fe2 C35 H35 127.0
C17 C16 C15 119.8(4)
C17 C16 H16 119.9
C15 C16 H16 120.3
N2 C10 C6 109.8(3)
N2 C10 H10A 109.5
C6 C10 H10A 109.7
N2 C10 H10B 109.8
C6 C10 H10B 109.8
H10A C10 H10B 108.3
C38 C34 C35 104.8(5)
C38 C34 Fe2 70.7(2)
C35 C34 Fe2 69.0(3)
C38 C34 H34 127.9
C35 C34 H34 127.3
Fe2 C34 H34 124.1
C5 C4 C3 120.8(4)
C5 C4 H4 119.6
C3 C4 H4 119.6
N1 C9 H9A 109.5
N1 C9 H9B 109.5
H9A C9 H9B 109.5
N1 C9 H9C 109.5
H9A C9 H9C 109.5
H9B C9 H9C 109.5
C21 C22 C23 107.8(3)
C21 C22 Fe1 70.0(2)
C23 C22 Fe1 69.8(2)
C21 C22 H22 126.2
C23 C22 H22 126.0
Fe1 C22 H22 125.5
C16 C17 C18 120.0(4)
C16 C17 H17 119.9
C18 C17 H17 120.0
C36 C37 C38 109.7(5)
C36 C37 Fe2 70.0(3)
C38 C37 Fe2 68.5(2)
C36 C37 H37 125.4
C38 C37 H37 124.9
Fe2 C37 H37 128.3
C37 C36 C35 108.4(5)
C37 C36 Fe2 71.2(3)
C35 C36 Fe2 68.8(3)
C37 C36 H36 125.3
C35 C36 H36 126.2
Fe2 C36 H36 125.0

loop_
_geom_bond_atom_site_label_1
_geom_bond_atom_site_label_2
_geom_bond_distance
Sn1 O1 2.032(2)
Sn1 O2 2.035(2)
Sn1 C1 2.115(3)
Sn1 C13 2.123(3)
Sn1 N2 2.573(3)
Fe2 C34 2.008(4)
Fe2 C35 2.022(5)
Fe2 C33 2.026(4)
Fe2 C38 2.033(4)
Fe2 C30 2.034(4)
Fe2 C29 2.042(3)
Fe2 C31 2.044(4)
Fe2 C32 2.045(4)
Fe2 C36 2.057(5)
Fe2 C37 2.072(5)
Fe1 C22 2.035(4)
Fe1 C28 2.038(3)
Fe1 C23 2.040(3)
Fe1 C27 2.041(4)
Fe1 C21 2.041(3)
Fe1 C25 2.043(4)
Fe1 C26 2.050(4)
Fe1 C24 2.052(3)
Fe1 C20 2.052(3)
Fe1 C19 2.074(3)
O1 B1 1.332(4)
O2 B2 1.339(5)
O3 B2 1.389(5)
O3 B1 1.394(4)
N1 C9 1.464(4)
N1 C8 1.467(5)
N1 C7 1.482(5)
N2 C12 1.463(5)
N2 C10 1.478(5)
N2 C11 1.479(5)
C23 C22 1.419(5)
C23 C19 1.430(5)
C23 H23 0.9300
C29 C30 1.431(5)
C29 C33 1.434(5)
C29 B2 1.569(5)
C21 C22 1.410(5)
C21 C20 1.428(5)
C21 H21 0.9300
C31 C32 1.409(6)
C31 C30 1.418(5)
C31 H31 0.9299
C19 C20 1.435(5)
C19 B1 1.564(5)
C7 C2 1.511(5)
C7 H7A 0.9699
C7 H7B 0.9700
C24 C25 1.407(6)
C24 C28 1.421(6)
C24 H24 0.9299
C13 C18 1.385(5)
C13 C14 1.393(5)
C32 C33 1.419(5)
C32 H32 0.9301
C18 C17 1.391(5)
C18 H18 0.9300
C33 H33 0.9300
C27 C26 1.412(6)
C27 C28 1.417(6)
C27 H27 0.9299
C1 C6 1.391(5)
C1 C2 1.393(5)
C20 H20 0.9301
C28 H28 0.9301
C3 C4 1.380(6)
C3 C2 1.399(5)
C3 H3 0.9300
C25 C26 1.411(6)
C25 H25 0.9300
C30 H30 0.9300
C11 H11A 0.9600
C11 H11B 0.9600
C11 H11C 0.9600
C38 C34 1.399(6)
C38 C37 1.405(6)
C38 H38 0.9300
C8 H8A 0.9599
C8 H8B 0.9600
C8 H8C 0.9599
C6 C5 1.398(5)
C6 C10 1.493(6)
C15 C16 1.383(6)
C15 C14 1.387(5)
C15 H15 0.9301
C14 H14 0.9299
C12 H12A 0.9600
C12 H12B 0.9599
C12 H12C 0.9599
C26 H26 0.9299
C5 C4 1.373(7)
C5 H5 0.9300
C35 C36 1.382(9)
C35 C34 1.477(8)
C35 H35 0.9300
C16 C17 1.378(6)
C16 H16 0.9300
C10 H10A 0.9701
C10 H10B 0.9700
C34 H34 0.9299
C4 H4 0.9300
C9 H9A 0.9600
C9 H9B 0.9601
C9 H9C 0.9599
C22 H22 0.9300
C17 H17 0.9300
C37 C36 1.369(7)
C37 H37 0.9299
C36 H36 0.9302
